data_4102517
loop_
_publ_author_name
'Kelly G. Matz'
'Regina P. Mtei'
'Belinda Leung'
'Sharon J. Nieter Burgmayer'
'Martin L. Kirk'

_publ_section_title
;
 Noninnocent Dithiolene Ligands: A New Oxomolybdenum Complex Possessing a
 Donor-Acceptor Dithiolene Ligand
;
_journal_name_full 'Journal of the American Chemical Society'
_journal_page_first 7830
_journal_page_last 7831
_journal_paper_doi 10.1021/ja100220x
_journal_volume 132
_journal_year 2010
_chemical_formula_sum 'C28 H33 B Mo N8 O S2'
_space_group_IT_number 2
_symmetry_cell_setting triclinic
_symmetry_Int_Tables_number 2
_symmetry_space_group_name_Hall '-P 1'
_symmetry_space_group_name_H-M 'P -1'
_cell_angle_alpha 89.132(4)
_cell_angle_beta 84.653(4)
_cell_angle_gamma 77.708(4)
_cell_formula_units_Z 4
_cell_length_a 12.5982(8)
_cell_length_b 16.8143(13)
_cell_length_c 18.3347(16)
_cell_volume 3778.2(5)
_cod_data_source_file ja100220x_si_002.cif
_cod_data_source_block shelxl
_cod_original_cell_volume 3778.25
_cod_original_formula_sum 'C28 H33 N8 O B S2 Mo'
_cod_database_code 4102517

loop_
_symmetry_equiv_pos_site_id
_symmetry_equiv_pos_as_xyz
1 x,y,z
2 -x,-y,-z

loop_
_atom_site_label
_atom_site_type_symbol
_atom_site_fract_x
_atom_site_fract_y
_atom_site_fract_z
Mo1 Mo 0.62576(3) 0.67047(3) 0.71061(2)
S1 S 0.71367(11) 0.53859(8) 0.65971(7)
S2 S 0.62468(11) 0.71755(8) 0.58313(7)
O1 O 0.7356(3) 0.7017(2) 0.7361(2)
N1 N 0.8234(3) 0.5531(3) 0.4502(2)
N2 N 0.9531(4) 0.4000(3) 0.4692(3)
N3 N 0.5882(3) 0.6178(3) 0.8189(2)
N4 N 0.4942(3) 0.6536(3) 0.8617(2)
N5 N 0.5177(3) 0.7879(3) 0.7477(2)
N6 N 0.4346(4) 0.7898(3) 0.8019(3)
N7 N 0.4482(4) 0.6434(3) 0.7023(2)
N8 N 0.3716(3) 0.6669(3) 0.7603(3)
C1 C 0.7482(4) 0.5642(3) 0.5691(3)
C2 C 0.7082(4) 0.6377(3) 0.5376(3)
C3 C 0.7509(4) 0.6375(3) 0.4577(3)
C4 C 0.8885(4) 0.5156(3) 0.3902(3)
C5 C 0.8905(5) 0.5492(4) 0.3205(3)
H5 H 0.8467 0.5998 0.3119
C6 C 0.9584(5) 0.5066(4) 0.2637(4)
H6 H 0.9601 0.5286 0.2169
C7 C 1.0240(5) 0.4312(4) 0.2765(4)
H7 H 1.0690 0.4035 0.2378
C8 C 1.0240(4) 0.3969(4) 0.3443(3)
H8 H 1.0694 0.3467 0.3519
C9 C 0.9553(4) 0.4376(3) 0.4021(3)
C10 C 0.8872(4) 0.4367(3) 0.5234(3)
H10 H 0.8849 0.4108 0.5686
C11 C 0.8185(4) 0.5151(3) 0.5159(3)
C12 C 0.8205(5) 0.7011(3) 0.4422(3)
H12A H 0.8809 0.6903 0.4719
H12B H 0.7769 0.7544 0.4536
H12C H 0.8475 0.6987 0.3914
C13 C 0.6564(4) 0.6461(4) 0.4097(3)
H13A H 0.6038 0.6952 0.4226
H13B H 0.6225 0.6002 0.4172
H13C H 0.6835 0.6482 0.3592
C14 C 0.4956(5) 0.6212(4) 0.9301(3)
C15 C 0.5918(5) 0.5645(4) 0.9315(3)
H15 H 0.6156 0.5331 0.9714
C16 C 0.6463(4) 0.5630(3) 0.8625(3)
C17 C 0.4099(5) 0.6489(5) 0.9902(4)
H17A H 0.3420 0.6382 0.9776
H17B H 0.4021 0.7062 0.9980
H17C H 0.4299 0.6201 1.0342
C18 C 0.7544(5) 0.5110(4) 0.8367(3)
H18A H 0.7799 0.5302 0.7901
H18B H 0.7472 0.4557 0.8319
H18C H 0.8059 0.5137 0.8716
C19 C 0.3898(5) 0.8685(4) 0.8222(3)
C20 C 0.4440(5) 0.9169(4) 0.7810(3)
H20 H 0.4308 0.9734 0.7828
C21 C 0.5237(5) 0.8660(3) 0.7349(3)
C22 C 0.2972(5) 0.8894(4) 0.8817(4)
H22A H 0.2720 0.9475 0.8846
H22B H 0.3221 0.8694 0.9278
H22C H 0.2384 0.8648 0.8707
C23 C 0.6075(5) 0.8914(4) 0.6815(3)
H23A H 0.5834 0.8936 0.6332
H23B H 0.6755 0.8526 0.6820
H23C H 0.6174 0.9441 0.6949
C24 C 0.2763(5) 0.6465(4) 0.7491(4)
C25 C 0.2928(5) 0.6085(4) 0.6820(4)
H25 H 0.2419 0.5870 0.6596
C26 C 0.3990(5) 0.6079(4) 0.6537(4)
C27 C 0.1796(5) 0.6660(5) 0.8018(4)
H27A H 0.1553 0.7240 0.8058
H27B H 0.1976 0.6440 0.8488
H27C H 0.1226 0.6428 0.7854
C28 C 0.4540(5) 0.5739(4) 0.5811(4)
H28A H 0.5127 0.5288 0.5891
H28B H 0.4823 0.6153 0.5540
H28C H 0.4020 0.5558 0.5538
B1 B 0.4001(5) 0.7101(4) 0.8273(4)
H1 H 0.3363 0.7227 0.8633
Mo1' Mo 0.33619(3) 0.22156(3) -0.19666(2)
S1' S 0.24750(10) 0.11939(8) -0.13895(7)
S2' S 0.35246(11) 0.26416(8) -0.07154(7)
O1' O 0.2283(3) 0.2917(2) -0.2194(2)
N1' N 0.1722(3) 0.1592(3) 0.0751(2)
N2' N 0.0421(4) 0.0452(3) 0.0705(3)
N3' N 0.3607(3) 0.1580(3) -0.3029(2)
N4' N 0.4562(3) 0.1538(3) -0.3481(2)
N5' N 0.4483(3) 0.3002(3) -0.2416(2)
N6' N 0.5245(3) 0.2727(3) -0.2997(2)
N7' N 0.5130(3) 0.1326(3) -0.1930(2)
N8' N 0.5866(3) 0.1324(3) -0.2533(2)
C1' C 0.2278(4) 0.1508(3) -0.0470(3)
C2' C 0.2731(4) 0.2098(3) -0.0196(3)
C3' C 0.2442(4) 0.2198(3) 0.0619(3)
C4' C 0.1135(4) 0.1431(3) 0.1394(3)
C5' C 0.1177(4) 0.1791(3) 0.2073(3)
H5' H 0.1619 0.2163 0.2115
C6' C 0.0551(5) 0.1586(4) 0.2679(3)
H6' H 0.0567 0.1831 0.3128
C7' C -0.0102(4) 0.1022(4) 0.2630(3)
H7' H -0.0513 0.0890 0.3044
C8' C -0.0141(4) 0.0663(4) 0.1979(3)
H8' H -0.0582 0.0287 0.1952
C9' C 0.0474(4) 0.0846(3) 0.1342(3)
C10' C 0.0998(4) 0.0620(3) 0.0116(3)
H10' H 0.0978 0.0347 -0.0318
C11' C 0.1666(4) 0.1218(3) 0.0121(3)
C12' C 0.3485(4) 0.1928(4) 0.1017(3)
H12D H 0.3318 0.2043 0.1531
H12E H 0.4026 0.2218 0.0822
H12F H 0.3761 0.1354 0.0946
C13' C 0.1828(5) 0.3064(3) 0.0818(3)
H13D H 0.1140 0.3173 0.0611
H13E H 0.2254 0.3444 0.0627
H13F H 0.1706 0.3120 0.1341
C14' C 0.4489(4) 0.1182(3) -0.4118(3)
C15' C 0.3479(5) 0.0987(4) -0.4088(3)
H15' H 0.3201 0.0738 -0.4455
C16' C 0.2959(4) 0.1234(3) -0.3409(3)
C17' C 0.5384(5) 0.1048(4) -0.4726(3)
H17D H 0.5531 0.1562 -0.4888
H17E H 0.5165 0.0778 -0.5127
H17F H 0.6030 0.0716 -0.4555
C18' C 0.1817(5) 0.1178(4) -0.3112(3)
H18D H 0.1838 0.0667 -0.2866
H18E H 0.1363 0.1214 -0.3509
H18F H 0.1524 0.1616 -0.2773
C19' C 0.5693(4) 0.3355(4) -0.3255(3)
C20' C 0.5209(4) 0.4038(3) -0.2841(3)
H20' H 0.5349 0.4558 -0.2893
C21' C 0.4462(4) 0.3781(3) -0.2327(3)
C22' C 0.6545(5) 0.3261(4) -0.3896(4)
H22D H 0.7207 0.2916 -0.3761
H22E H 0.6680 0.3785 -0.4036
H22F H 0.6292 0.3021 -0.4300
C23' C 0.3684(5) 0.4326(4) -0.1771(3)
H23D H 0.2965 0.4223 -0.1780
H23E H 0.3671 0.4886 -0.1891
H23F H 0.3924 0.4214 -0.1291
C24' C 0.6829(4) 0.0807(4) -0.2426(3)
C25' C 0.6695(5) 0.0461(4) -0.1750(3)
H25' H 0.7209 0.0073 -0.1532
C26' C 0.5648(4) 0.0801(3) -0.1456(3)
C27' C 0.7804(5) 0.0672(5) -0.2971(4)
H27D H 0.7660 0.0389 -0.3390
H27E H 0.8418 0.0351 -0.2753
H27F H 0.7962 0.1187 -0.3121
C28' C 0.5144(5) 0.0628(4) -0.0722(3)
H28D H 0.4966 0.1117 -0.0432
H28E H 0.5648 0.0221 -0.0483
H28F H 0.4491 0.0435 -0.0776
B1' B 0.5538(5) 0.1827(4) -0.3200(3)
H1' H 0.6150 0.1733 -0.3582
